data_4304280
loop_
_publ_author_name
'Shane G. Telfer'
'Nyree D. Parker'
'Reiko Kuroda'
'Takunori Harada'
'Julie Lefebvre'
'Daniel B. Leznoff'

_publ_section_title
;
Helicates, Boxes, and Polymers from Simple Pyridine-Alcohol Ligands: the
Impact of the Identity of the Transition Metal Ion
;
_journal_name_full 'Inorganic Chemistry'
_journal_page_first 209
_journal_page_last 218
_journal_paper_doi 10.1021/ic701757e
_journal_volume 47
_journal_year 2008
_chemical_formula_sum 'C28 H36 Br2 Cu2 N4 O5'
_chemical_formula_weight 795.51
_chemical_name_systematic
;
 ?
;
_space_group_IT_number 14
_symmetry_cell_setting monoclinic
_symmetry_space_group_name_Hall '-P 2ybc'
_symmetry_space_group_name_H-M 'P 1 21/c 1'
_atom_sites_solution_hydrogens geom
_atom_sites_solution_primary direct
_atom_sites_solution_secondary difmap
_audit_creation_method SHELXL-97
_cell_angle_alpha 90.00
_cell_angle_beta 90.107(3)
_cell_angle_gamma 90.00
_cell_formula_units_Z 4
_cell_length_a 13.606(2)
_cell_length_b 14.407(3)
_cell_length_c 15.591(3)
_cell_measurement_reflns_used 9999
_cell_measurement_temperature 200(2)
_cell_measurement_theta_max 23.26
_cell_measurement_theta_min 2.44
_cell_volume 3056.2(10)
_computing_structure_refinement 'SHELXL-97 (Sheldrick, 1997)'
_diffrn_ambient_temperature 200(2)
_diffrn_measured_fraction_theta_full 0.999
_diffrn_measured_fraction_theta_max 0.999
_diffrn_radiation_monochromator graphite
_diffrn_radiation_source 'fine-focus sealed tube'
_diffrn_radiation_type MoK\a
_diffrn_radiation_wavelength 0.71073
_diffrn_reflns_av_R_equivalents 0.0881
_diffrn_reflns_av_sigmaI/netI 0.1790
_diffrn_reflns_limit_h_max 15
_diffrn_reflns_limit_h_min -13
_diffrn_reflns_limit_k_max 13
_diffrn_reflns_limit_k_min -16
_diffrn_reflns_limit_l_max 17
_diffrn_reflns_limit_l_min -17
_diffrn_reflns_number 13642
_diffrn_reflns_theta_full 23.26
_diffrn_reflns_theta_max 23.26
_diffrn_reflns_theta_min 2.44
_exptl_absorpt_coefficient_mu 4.050
_exptl_absorpt_correction_T_max 0.4980
_exptl_absorpt_correction_T_min 0.3763
_exptl_absorpt_correction_type empirical
_exptl_absorpt_process_details SADABS
_exptl_crystal_colour green
_exptl_crystal_density_diffrn 1.729
_exptl_crystal_density_method 'not measured'
_exptl_crystal_description prism
_exptl_crystal_F_000 1600
_exptl_crystal_size_max 0.30
_exptl_crystal_size_mid 0.30
_exptl_crystal_size_min 0.20
_refine_diff_density_max 1.163
_refine_diff_density_min -0.421
_refine_diff_density_rms 0.099
_refine_ls_extinction_method none
_refine_ls_goodness_of_fit_ref 0.661
_refine_ls_hydrogen_treatment fixed
_refine_ls_matrix_type full
_refine_ls_number_parameters 375
_refine_ls_number_reflns 4369
_refine_ls_number_restraints 190
_refine_ls_restrained_S_all 0.651
_refine_ls_R_factor_all 0.1271
_refine_ls_R_factor_gt 0.0413
_refine_ls_shift/su_max 0.001
_refine_ls_shift/su_mean 0.000
_refine_ls_structure_factor_coef Fsqd
_refine_ls_weighting_details 'calc w=1/[\s^2^(Fo^2^)+(0.0297P)^2^+0.0000P] where P=(Fo^2^+2Fc^2^)/3'
_refine_ls_weighting_scheme calc
_refine_ls_wR_factor_gt 0.0720
_refine_ls_wR_factor_ref 0.0858
_reflns_number_gt 1739
_reflns_number_total 4369
_reflns_threshold_expression >2sigma(I)
_cod_data_source_file ic701757e-file012_2.cif
_cod_data_source_block '[Cu2(1)2(1-H)2Br2].H2O'
_cod_original_cell_volume 3056.3(9)
_cod_database_code 4304280

loop_
_symmetry_equiv_pos_as_xyz
'x, y, z'
'-x, y+1/2, -z+1/2'
'-x, -y, -z'
'x, -y-1/2, z-1/2'

loop_
_atom_site_label
_atom_site_type_symbol
_atom_site_fract_x
_atom_site_fract_y
_atom_site_fract_z
_atom_site_U_iso_or_equiv
_atom_site_adp_type
_atom_site_occupancy
_atom_site_symmetry_multiplicity
_atom_site_calc_flag
_atom_site_refinement_flags
_atom_site_disorder_assembly
_atom_site_disorder_group
Cu1 Cu 0.74837(16) 0.49249(10) 0.05654(7) 0.0356(3) Uani 1 1 d . . .
Cu2 Cu 0.74964(16) 0.49357(10) 0.33353(7) 0.0338(3) Uani 1 1 d . . .
Br3 Br 0.74047(16) 0.48889(10) -0.10467(7) 0.0597(4) Uani 1 1 d . . .
Br4 Br 0.74570(15) 0.50458(9) 0.49659(6) 0.0464(3) Uani 1 1 d . . .
N1 N 0.8445(7) 0.5975(6) 0.0645(7) 0.029(3) Uani 1 1 d . . .
N10 N 0.6514(8) 0.3853(6) 0.0681(7) 0.032(3) Uani 1 1 d . . .
N20 N 0.8638(7) 0.5814(6) 0.3273(7) 0.026(3) Uani 1 1 d . . .
N30 N 0.6343(8) 0.4038(6) 0.3277(8) 0.037(3) Uani 1 1 d . . .
O9 O 0.8550(6) 0.4270(5) 0.1249(6) 0.035(3) Uani 1 1 d . . .
O18 O 0.6430(6) 0.5606(5) 0.1230(6) 0.036(3) Uani 1 1 d D . .
O28 O 0.6842(6) 0.5987(6) 0.2721(6) 0.037(3) Uani 1 1 d D . .
O38 O 0.8173(6) 0.3895(5) 0.2704(6) 0.036(3) Uani 1 1 d . . .
C2 C 0.8303(9) 0.6854(9) 0.0395(9) 0.038(3) Uani 1 1 d U . .
C3 C 0.9031(9) 0.7510(9) 0.0463(10) 0.044(3) Uani 1 1 d U . .
H3 H 0.8919 0.8132 0.0284 0.053 Uiso 1 1 calc R . .
C4 C 0.9915(10) 0.7249(9) 0.0791(10) 0.047(3) Uani 1 1 d U . .
H4 H 1.0425 0.7697 0.0837 0.057 Uiso 1 1 calc R . .
C5 C 1.0090(9) 0.6360(8) 0.1056(10) 0.038(3) Uani 1 1 d U . .
H5 H 1.0705 0.6184 0.1295 0.046 Uiso 1 1 calc R . .
C6 C 0.9330(9) 0.5724(8) 0.0960(10) 0.031(3) Uani 1 1 d U . .
C7 C 0.9467(8) 0.4738(8) 0.1211(10) 0.033(3) Uani 1 1 d U . .
H7A H 0.9897 0.4425 0.0789 0.039 Uiso 1 1 calc R . .
H7B H 0.9792 0.4707 0.1779 0.039 Uiso 1 1 calc R . .
C8 C 0.7326(9) 0.7122(7) 0.0021(8) 0.037(3) Uani 1 1 d U . .
H8A H 0.6800 0.6803 0.0334 0.055 Uiso 1 1 calc R . .
H8B H 0.7302 0.6942 -0.0584 0.055 Uiso 1 1 calc R . .
H8C H 0.7236 0.7794 0.0071 0.055 Uiso 1 1 calc R . .
C11 C 0.5652(9) 0.4131(8) 0.1005(10) 0.031(3) Uani 1 1 d U . .
C12 C 0.4896(9) 0.3484(8) 0.1103(10) 0.037(3) Uani 1 1 d U . .
H12 H 0.4275 0.3673 0.1318 0.045 Uiso 1 1 calc R . .
C13 C 0.5057(9) 0.2582(9) 0.0886(10) 0.046(3) Uani 1 1 d U . .
H13 H 0.4548 0.2137 0.0958 0.055 Uiso 1 1 calc R . .
C14 C 0.5954(9) 0.2311(7) 0.0562(9) 0.040(3) Uani 1 1 d U . .
H14 H 0.6071 0.1679 0.0422 0.048 Uiso 1 1 calc R . .
C15 C 0.6682(9) 0.2969(7) 0.0444(10) 0.036(3) Uani 1 1 d U . .
C16 C 0.7665(9) 0.2713(7) 0.0094(9) 0.047(4) Uani 1 1 d U . .
H16A H 0.8168 0.2805 0.0537 0.070 Uiso 1 1 calc R . .
H16B H 0.7814 0.3105 -0.0403 0.070 Uiso 1 1 calc R . .
H16C H 0.7659 0.2060 -0.0083 0.070 Uiso 1 1 calc R . .
C17 C 0.5536(8) 0.5135(8) 0.1225(10) 0.035(3) Uani 1 1 d U . .
H17A H 0.5091 0.5430 0.0802 0.042 Uiso 1 1 calc R . .
H17B H 0.5227 0.5189 0.1797 0.042 Uiso 1 1 calc R . .
C21 C 0.9562(10) 0.5644(8) 0.3556(10) 0.037(3) Uani 1 1 d U . .
C22 C 1.0268(10) 0.6352(8) 0.3556(9) 0.042(3) Uani 1 1 d U . .
H22 H 1.0922 0.6223 0.3734 0.050 Uiso 1 1 calc R . .
C23 C 1.0023(10) 0.7209(8) 0.3304(10) 0.045(3) Uani 1 1 d U . .
H23 H 1.0496 0.7694 0.3331 0.054 Uiso 1 1 calc R . .
C24 C 0.9080(9) 0.7395(8) 0.3004(9) 0.038(3) Uani 1 1 d U . .
H24 H 0.8900 0.7998 0.2813 0.045 Uiso 1 1 calc R . .
C25 C 0.8408(9) 0.6665(8) 0.2992(10) 0.032(3) Uani 1 1 d U . .
C26 C 0.9812(8) 0.4682(8) 0.3873(10) 0.047(4) Uani 1 1 d U . .
H26A H 0.9493 0.4575 0.4427 0.071 Uiso 1 1 calc R . .
H26B H 1.0526 0.4626 0.3940 0.071 Uiso 1 1 calc R . .
H26C H 0.9580 0.4221 0.3457 0.071 Uiso 1 1 calc R . .
C27 C 0.7378(9) 0.6802(7) 0.2698(8) 0.029(3) Uani 1 1 d U . .
H27A H 0.7056 0.7269 0.3068 0.034 Uiso 1 1 calc R . .
H27B H 0.7382 0.7045 0.2104 0.034 Uiso 1 1 calc R . .
C31 C 0.5393(9) 0.4194(8) 0.3537(9) 0.034(3) Uani 1 1 d U . .
C32 C 0.4740(9) 0.3483(8) 0.3581(9) 0.039(3) Uani 1 1 d U . .
H32 H 0.4085 0.3593 0.3765 0.046 Uiso 1 1 calc R . .
C33 C 0.5041(9) 0.2583(10) 0.3353(10) 0.046(3) Uani 1 1 d U . .
H33 H 0.4589 0.2082 0.3386 0.055 Uiso 1 1 calc R . .
C34 C 0.5981(9) 0.2428(8) 0.3084(9) 0.039(3) Uani 1 1 d U . .
H34 H 0.6198 0.1823 0.2932 0.047 Uiso 1 1 calc R . .
C35 C 0.6601(8) 0.3177(8) 0.3041(10) 0.030(3) Uani 1 1 d U . .
C36 C 0.5125(8) 0.5160(8) 0.3788(9) 0.039(3) Uani 1 1 d U . .
H36A H 0.5647 0.5422 0.4149 0.058 Uiso 1 1 calc R . .
H36B H 0.4507 0.5152 0.4110 0.058 Uiso 1 1 calc R . .
H36C H 0.5046 0.5541 0.3272 0.058 Uiso 1 1 calc R . .
C37 C 0.7666(9) 0.3039(7) 0.2757(8) 0.031(3) Uani 1 1 d U . .
H37A H 0.8006 0.2629 0.3171 0.037 Uiso 1 1 calc R . .
H37B H 0.7675 0.2731 0.2189 0.037 Uiso 1 1 calc R . .
O99 O 0.7773(10) 0.5867(8) -0.2951(8) 0.185(6) Uani 1 1 d . . .
H18 H 0.6648 0.5799 0.2164 0.050 Uiso 1 1 d D . .
H9 H 0.8376 0.4103 0.1733 0.050 Uiso 1 1 d . . .

loop_
_atom_site_aniso_label
_atom_site_aniso_U_11
_atom_site_aniso_U_22
_atom_site_aniso_U_33
_atom_site_aniso_U_23
_atom_site_aniso_U_13
_atom_site_aniso_U_12
Cu1 0.0195(6) 0.0282(7) 0.0590(8) -0.0042(9) -0.0044(12) -0.0014(8)
Cu2 0.0208(6) 0.0233(6) 0.0573(8) -0.0003(9) -0.0053(12) -0.0047(8)
Br3 0.0596(10) 0.0594(8) 0.0601(7) -0.0145(10) -0.0187(12) 0.0225(9)
Br4 0.0428(7) 0.0403(7) 0.0561(6) -0.0045(9) 0.0037(12) -0.0121(8)
N1 0.014(6) 0.031(6) 0.043(9) 0.004(6) -0.005(6) -0.007(5)
N10 0.025(7) 0.020(6) 0.051(9) -0.009(6) -0.016(6) 0.000(5)
N20 0.011(6) 0.031(6) 0.035(8) 0.004(6) -0.002(6) 0.004(5)
N30 0.044(8) 0.013(5) 0.053(10) 0.006(6) -0.002(7) 0.001(5)
O9 0.028(6) 0.025(5) 0.051(8) 0.007(5) -0.011(5) 0.002(4)
O18 0.021(5) 0.026(5) 0.060(8) -0.012(5) -0.005(5) -0.004(4)
O28 0.033(6) 0.032(5) 0.046(7) 0.002(5) -0.018(5) 0.001(5)
O38 0.015(5) 0.022(5) 0.072(9) -0.018(5) -0.004(5) 0.000(4)
C2 0.024(5) 0.038(6) 0.051(8) 0.000(6) 0.000(6) 0.001(4)
C3 0.032(5) 0.032(5) 0.069(8) 0.004(5) 0.001(6) -0.001(4)
C4 0.026(4) 0.038(4) 0.077(7) 0.006(6) 0.000(5) -0.009(4)
C5 0.017(5) 0.038(4) 0.059(7) 0.000(6) -0.003(6) -0.004(4)
C6 0.020(5) 0.032(4) 0.041(7) -0.005(6) -0.002(6) -0.002(4)
C7 0.018(6) 0.033(4) 0.047(8) -0.003(6) 0.002(6) 0.003(5)
C8 0.031(6) 0.024(5) 0.056(9) 0.007(6) -0.001(7) 0.007(5)
C11 0.017(5) 0.020(4) 0.057(8) 0.000(6) -0.004(6) 0.001(4)
C12 0.014(5) 0.025(4) 0.072(7) -0.002(6) 0.003(6) 0.001(3)
C13 0.026(4) 0.022(4) 0.089(8) -0.003(6) 0.001(5) -0.005(4)
C14 0.031(5) 0.010(5) 0.079(8) -0.008(5) -0.002(5) -0.001(3)
C15 0.025(5) 0.014(5) 0.070(8) -0.012(6) 0.001(5) 0.000(3)
C16 0.026(5) 0.023(6) 0.091(11) -0.011(7) 0.003(7) 0.008(5)
C17 0.023(6) 0.022(4) 0.062(9) -0.002(7) -0.001(6) 0.004(5)
C21 0.031(6) 0.028(5) 0.052(8) -0.003(6) -0.006(6) 0.000(4)
C22 0.021(5) 0.038(5) 0.067(8) -0.004(5) -0.002(5) -0.001(4)
C23 0.028(4) 0.036(4) 0.071(7) 0.003(6) -0.001(6) -0.011(4)
C24 0.030(4) 0.023(5) 0.061(7) 0.003(5) 0.002(6) -0.006(3)
C25 0.025(5) 0.025(5) 0.046(7) 0.000(6) 0.003(6) -0.005(4)
C26 0.031(8) 0.035(5) 0.075(11) 0.005(7) -0.015(8) 0.006(5)
C27 0.030(5) 0.018(5) 0.039(7) -0.007(5) -0.002(6) 0.001(5)
C31 0.014(6) 0.028(4) 0.061(8) 0.003(6) 0.005(6) -0.005(4)
C32 0.012(5) 0.032(4) 0.072(8) 0.007(5) 0.005(5) -0.007(3)
C33 0.026(4) 0.030(4) 0.083(8) 0.001(5) 0.002(6) -0.011(4)
C34 0.029(4) 0.016(4) 0.072(7) 0.006(5) 0.001(6) -0.003(3)
C35 0.017(4) 0.019(5) 0.054(7) 0.002(6) -0.006(5) 0.000(3)
C36 0.029(7) 0.026(4) 0.061(9) 0.012(7) 0.013(7) 0.000(5)
C37 0.023(4) 0.020(5) 0.051(8) 0.002(5) 0.000(6) 0.005(4)
O99 0.176(15) 0.149(11) 0.230(14) -0.080(11) 0.099(13) -0.050(11)

loop_
_atom_type_symbol
_atom_type_description
_atom_type_scat_dispersion_real
_atom_type_scat_dispersion_imag
_atom_type_scat_source
C C 0.0033 0.0016 'International Tables Vol C Tables 4.2.6.8 and 6.1.1.4'
H H 0.0000 0.0000 'International Tables Vol C Tables 4.2.6.8 and 6.1.1.4'
N N 0.0061 0.0033 'International Tables Vol C Tables 4.2.6.8 and 6.1.1.4'
O O 0.0106 0.0060 'International Tables Vol C Tables 4.2.6.8 and 6.1.1.4'
Cu Cu 0.3201 1.2651 'International Tables Vol C Tables 4.2.6.8 and 6.1.1.4'
Br Br -0.2901 2.4595 'International Tables Vol C Tables 4.2.6.8 and 6.1.1.4'

loop_
_geom_angle_atom_site_label_1
_geom_angle_atom_site_label_2
_geom_angle_atom_site_label_3
_geom_angle
_geom_angle_site_symmetry_1
_geom_angle_site_symmetry_3
_geom_angle_publ_flag
N1 Cu1 O18 93.7(4) . . ?
N1 Cu1 O9 81.5(4) . . ?
O18 Cu1 O9 117.5(2) . . ?
N1 Cu1 N10 171.4(3) . . ?
O18 Cu1 N10 82.1(4) . . ?
O9 Cu1 N10 93.6(3) . . ?
N1 Cu1 Br3 96.0(3) . . ?
O18 Cu1 Br3 119.5(3) . . ?
O9 Cu1 Br3 123.0(3) . . ?
N10 Cu1 Br3 92.7(3) . . ?
O28 Cu2 N20 81.0(4) . . ?
O28 Cu2 O38 122.2(3) . . ?
N20 Cu2 O38 95.2(4) . . ?
O28 Cu2 N30 96.7(4) . . ?
N20 Cu2 N30 174.7(3) . . ?
O38 Cu2 N30 81.9(4) . . ?
O28 Cu2 Br4 114.9(3) . . ?
N20 Cu2 Br4 91.5(3) . . ?
O38 Cu2 Br4 123.0(3) . . ?
N30 Cu2 Br4 93.8(3) . . ?
C2 N1 C6 119.2(11) . . ?
C2 N1 Cu1 127.0(9) . . ?
C6 N1 Cu1 113.7(8) . . ?
C11 N10 C15 122.4(11) . . ?
C11 N10 Cu1 112.0(7) . . ?
C15 N10 Cu1 125.6(9) . . ?
C25 N20 C21 119.2(11) . . ?
C25 N20 Cu2 114.4(8) . . ?
C21 N20 Cu2 126.1(8) . . ?
C35 N30 C31 118.7(11) . . ?
C35 N30 Cu2 113.4(9) . . ?
C31 N30 Cu2 127.5(8) . . ?
C7 O9 Cu1 112.6(7) . . ?
C17 O18 Cu1 112.4(7) . . ?
C27 O28 Cu2 114.9(7) . . ?
C37 O38 Cu2 113.3(7) . . ?
N1 C2 C3 121.7(12) . . ?
N1 C2 C8 118.9(11) . . ?
C3 C2 C8 119.4(11) . . ?
C4 C3 C2 118.5(12) . . ?
C5 C4 C3 121.7(12) . . ?
C4 C5 C6 117.2(12) . . ?
N1 C6 C5 121.7(12) . . ?
N1 C6 C7 117.6(10) . . ?
C5 C6 C7 120.6(11) . . ?
O9 C7 C6 110.8(9) . . ?
N10 C11 C12 119.2(11) . . ?
N10 C11 C17 117.9(10) . . ?
C12 C11 C17 122.8(12) . . ?
C13 C12 C11 119.4(12) . . ?
C12 C13 C14 120.3(11) . . ?
C13 C14 C15 119.3(11) . . ?
N10 C15 C14 119.3(12) . . ?
N10 C15 C16 119.1(11) . . ?
C14 C15 C16 121.5(10) . . ?
O18 C17 C11 112.3(9) . . ?
N20 C21 C22 120.3(12) . . ?
N20 C21 C26 118.8(11) . . ?
C22 C21 C26 120.9(12) . . ?
C23 C22 C21 120.1(12) . . ?
C22 C23 C24 120.3(12) . . ?
C23 C24 C25 117.7(11) . . ?
N20 C25 C24 122.3(12) . . ?
N20 C25 C27 116.2(10) . . ?
C24 C25 C27 121.5(11) . . ?
O28 C27 C25 112.1(9) . . ?
C32 C31 N30 120.6(12) . . ?
C32 C31 C36 122.0(12) . . ?
N30 C31 C36 117.4(10) . . ?
C31 C32 C33 119.5(12) . . ?
C34 C33 C32 120.1(12) . . ?
C33 C34 C35 117.6(12) . . ?
N30 C35 C34 123.5(12) . . ?
N30 C35 C37 116.7(10) . . ?
C34 C35 C37 119.7(10) . . ?
O38 C37 C35 111.5(9) . . ?

loop_
_geom_bond_atom_site_label_1
_geom_bond_atom_site_label_2
_geom_bond_distance
_geom_bond_site_symmetry_2
_geom_bond_publ_flag
Cu1 N1 2.004(9) . ?
Cu1 O18 2.024(9) . ?
Cu1 O9 2.031(8) . ?
Cu1 N10 2.039(10) . ?
Cu1 Br3 2.5159(18) . ?
Cu2 O28 2.000(8) . ?
Cu2 N20 2.006(10) . ?
Cu2 O38 2.017(8) . ?
Cu2 N30 2.036(10) . ?
Cu2 Br4 2.5479(17) . ?
N1 C2 1.339(14) . ?
N1 C6 1.349(14) . ?
N10 C11 1.339(14) . ?
N10 C15 1.346(13) . ?
N20 C25 1.338(14) . ?
N20 C21 1.355(14) . ?
N30 C35 1.341(13) . ?
N30 C31 1.373(15) . ?
O9 C7 1.419(12) . ?
O18 C17 1.393(12) . ?
O28 C27 1.383(12) . ?
O38 C37 1.415(12) . ?
C2 C3 1.373(15) . ?
C2 C8 1.501(15) . ?
C3 C4 1.360(16) . ?
C4 C5 1.368(16) . ?
C5 C6 1.390(14) . ?
C6 C7 1.485(14) . ?
C11 C12 1.396(15) . ?
C11 C17 1.495(13) . ?
C12 C13 1.361(16) . ?
C13 C14 1.378(16) . ?
C14 C15 1.383(15) . ?
C15 C16 1.492(16) . ?
C21 C22 1.400(15) . ?
C21 C26 1.510(15) . ?
C22 C23 1.338(16) . ?
C23 C24 1.392(16) . ?
C24 C25 1.393(15) . ?
C25 C27 1.487(15) . ?
C31 C32 1.358(15) . ?
C31 C36 1.492(15) . ?
C32 C33 1.406(17) . ?
C33 C34 1.366(16) . ?
C34 C35 1.372(14) . ?
C35 C37 1.529(16) . ?
